data_7712985
loop_
_publ_author_name
'Lin, Yilong'
'Zeng , Panyu'
'Wang , Die'
'Li, Tian-Tian'
'Wu, Liang-Hua'
'Zheng, Sheng-Run'

_publ_section_title
;
 A mixed-ligand Co(II) MOF synthesized from a single organic ligand to
 capture iodine and methyl iodide vapour
;
_journal_name_full 'Dalton Transactions'
_journal_paper_doi 10.1039/D3DT01104F
_journal_year 2023
_chemical_formula_sum 'C20 H16 Co2 N8 O4'
_chemical_formula_weight 550.27
_space_group_crystal_system orthorhombic
_space_group_IT_number 45
_space_group_name_Hall 'I 2 -2c'
_space_group_name_H-M_alt 'I b a 2'
_atom_sites_solution_hydrogens mixed
_audit_creation_method SHELXL-2018/3
_audit_update_record
;
2023-03-26 deposited with the CCDC.	2023-05-09 downloaded from the CCDC.
;
_cell_angle_alpha 90
_cell_angle_beta 90
_cell_angle_gamma 90
_cell_formula_units_Z 8
_cell_length_a 25.418(13)
_cell_length_b 32.433(16)
_cell_length_c 6.875(4)
_cell_measurement_temperature 293(2)
_cell_volume 5668(5)
_computing_structure_refinement 'SHELXL-2018/3 (Sheldrick, 2018)'
_diffrn_ambient_temperature 293(2)
_diffrn_measured_fraction_theta_full 0.999
_diffrn_measured_fraction_theta_max 0.979
_diffrn_radiation_type MoK\a
_diffrn_radiation_wavelength 0.71073
_diffrn_reflns_av_R_equivalents 0.0740
_diffrn_reflns_av_unetI/netI 0.1012
_diffrn_reflns_Laue_measured_fraction_full 0.999
_diffrn_reflns_Laue_measured_fraction_max 0.979
_diffrn_reflns_limit_h_max 31
_diffrn_reflns_limit_h_min -32
_diffrn_reflns_limit_k_max 42
_diffrn_reflns_limit_k_min -19
_diffrn_reflns_limit_l_max 7
_diffrn_reflns_limit_l_min -8
_diffrn_reflns_number 17034
_diffrn_reflns_point_group_measured_fraction_full 1.000
_diffrn_reflns_point_group_measured_fraction_max 0.979
_diffrn_reflns_theta_full 25.242
_diffrn_reflns_theta_max 27.952
_diffrn_reflns_theta_min 1.602
_exptl_absorpt_coefficient_mu 1.206
_exptl_crystal_colour pink
_exptl_crystal_density_diffrn 1.290
_exptl_crystal_description block
_exptl_crystal_F_000 2224
_exptl_crystal_size_max 0.120
_exptl_crystal_size_mid 0.110
_exptl_crystal_size_min 0.100
_refine_diff_density_max 0.915
_refine_diff_density_min -0.531
_refine_diff_density_rms 0.083
_refine_ls_abs_structure_details
;
 Refined as a perfect inversion twin.
;
_refine_ls_abs_structure_Flack 0.5
_refine_ls_extinction_coef 0.00013(6)
_refine_ls_extinction_expression Fc^*^=kFc[1+0.001xFc^2^\l^3^/sin(2\q)]^-1/4^
_refine_ls_extinction_method 'SHELXL-2018/3 (Sheldrick 2018)'
_refine_ls_goodness_of_fit_ref 0.938
_refine_ls_hydrogen_treatment constr
_refine_ls_matrix_type full
_refine_ls_number_parameters 309
_refine_ls_number_reflns 6373
_refine_ls_number_restraints 1
_refine_ls_restrained_S_all 0.938
_refine_ls_R_factor_all 0.0837
_refine_ls_R_factor_gt 0.0504
_refine_ls_shift/su_max 0.001
_refine_ls_shift/su_mean 0.000
_refine_ls_structure_factor_coef Fsqd
_refine_ls_weighting_details 'w=1/[\s^2^(Fo^2^)+(0.0491P)^2^] where P=(Fo^2^+2Fc^2^)/3'
_refine_ls_weighting_scheme calc
_refine_ls_wR_factor_gt 0.1054
_refine_ls_wR_factor_ref 0.1178
_reflns_Friedel_coverage 0.843
_reflns_Friedel_fraction_full 1.000
_reflns_Friedel_fraction_max 0.979
_reflns_number_gt 4331
_reflns_number_total 6373
_reflns_threshold_expression 'I > 2\s(I)'
_cod_data_source_file d3dt01104f2.cif
_cod_data_source_block 1
_cod_original_cell_volume 5667(5)
_cod_database_code 7712985
_shelx_shelxl_version_number 2018/3
_shelx_space_group_comment
;
The symmetry employed for this shelxl refinement is uniquely defined
by the following loop, which should always be used as a source of
symmetry information in preference to the above space-group names.
They are only intended as comments.
;
_shelx_estimated_absorpt_t_min 0.869
_shelx_estimated_absorpt_t_max 0.889

loop_
_space_group_symop_operation_xyz
'x, y, z'
'-x, -y, z'
'x+1/2, -y+1/2, z'
'-x+1/2, y+1/2, z'
'x+1/2, y+1/2, z+1/2'
'-x+1/2, -y+1/2, z+1/2'
'x+1, -y+1, z+1/2'
'-x+1, y+1, z+1/2'

loop_
_atom_site_label
_atom_site_type_symbol
_atom_site_fract_x
_atom_site_fract_y
_atom_site_fract_z
_atom_site_U_iso_or_equiv
_atom_site_adp_type
_atom_site_occupancy
_atom_site_site_symmetry_order
_atom_site_calc_flag
_atom_site_refinement_flags_posn
_atom_site_refinement_flags_adp
_atom_site_refinement_flags_occupancy
_atom_site_disorder_assembly
_atom_site_disorder_group
Co1 Co 0.74267(3) 0.25329(3) 0.12239(16) 0.0225(2) Uani 1 1 d . . . . .
Co2 Co 0.78227(3) 0.34156(2) -0.11455(18) 0.0265(2) Uani 1 1 d . . . . .
O3 O 0.74294(15) 0.28592(11) -0.1386(8) 0.0245(10) Uani 1 1 d . . . . .
N3 N 0.7861(2) 0.66106(17) 0.0462(9) 0.0281(15) Uani 1 1 d . . . . .
N6 N 0.7727(2) 0.65600(16) -0.2678(10) 0.0241(14) Uani 1 1 d . . . . .
N1 N 0.8208(2) 0.39765(15) -0.1008(10) 0.0274(13) Uani 1 1 d . . . . .
N5 N 0.7620(2) 0.69445(18) -0.2109(8) 0.0237(13) Uani 1 1 d . . . . .
C10 C 0.7864(2) 0.63593(18) -0.1081(13) 0.0263(14) Uani 1 1 d . . . . .
N4 N 0.7695(2) 0.69739(18) -0.0260(9) 0.0261(14) Uani 1 1 d . . . . .
N7 N 1.0737(2) 0.23026(18) 0.1011(10) 0.0336(15) Uani 1 1 d . . . . .
O2 O 0.82544(17) 0.24934(14) 0.0861(8) 0.0320(12) Uani 1 1 d . . . . .
C18 C 1.1175(2) 0.2540(2) 0.0979(11) 0.0306(16) Uani 1 1 d . . . . .
H18 H 1.116945 0.282368 0.076876 0.037 Uiso 1 1 calc R U . . .
N8 N 1.1607(2) 0.23289(15) 0.1276(10) 0.0277(12) Uani 1 1 d . . . . .
N2 N 0.8341(2) 0.46490(15) -0.0912(9) 0.0258(13) Uani 1 1 d . . . . .
O1 O 0.84887(16) 0.31059(14) -0.0522(6) 0.0288(12) Uani 1 1 d . . . . .
C1 C 0.7988(3) 0.43362(19) -0.1038(14) 0.0325(16) Uani 1 1 d . . . . .
H1 H 0.762712 0.437606 -0.113610 0.039 Uiso 1 1 calc R U . . .
C17 C 0.9293(3) 0.2248(2) 0.1109(13) 0.0342(17) Uani 1 1 d . . . . .
H17 H 0.903491 0.205773 0.144647 0.041 Uiso 1 1 calc R U . . .
C7 C 0.8002(2) 0.59129(18) -0.1038(11) 0.0240(14) Uani 1 1 d . . . . .
C4 C 0.8236(2) 0.50789(18) -0.0930(10) 0.0228(15) Uani 1 1 d . . . . .
C16 C 0.9809(2) 0.2142(2) 0.1218(13) 0.0351(17) Uani 1 1 d . . . . .
H16 H 0.990017 0.187427 0.156363 0.042 Uiso 1 1 calc R U . . .
C15 C 1.0202(3) 0.2426(2) 0.0823(11) 0.0313(18) Uani 1 1 d . . . . .
C9 C 0.7715(3) 0.5206(2) -0.1179(18) 0.0464(19) Uani 1 1 d . . . . .
H9 H 0.744676 0.501243 -0.128005 0.056 Uiso 1 1 calc R U . . .
C2 C 0.8728(3) 0.4058(2) -0.0791(14) 0.049(2) Uani 1 1 d . . . . .
H2 H 0.898735 0.385693 -0.069361 0.059 Uiso 1 1 calc R U . . .
C8 C 0.7602(3) 0.5629(2) -0.1277(18) 0.050(2) Uani 1 1 d . . . . .
H8 H 0.725990 0.571748 -0.150131 0.060 Uiso 1 1 calc R U . . .
C19 C 1.0921(3) 0.1893(2) 0.1342(16) 0.054(2) Uani 1 1 d . . . . .
H19 H 1.071790 0.165475 0.143988 0.065 Uiso 1 1 calc R U . . .
C5 C 0.8619(3) 0.5359(2) -0.0716(13) 0.045(2) Uani 1 1 d . . . . .
H5 H 0.896461 0.527494 -0.050329 0.054 Uiso 1 1 calc R U . . .
C11 C 0.8585(3) 0.2757(2) 0.0293(10) 0.0274(16) Uani 1 1 d . . . . .
C3 C 0.8818(3) 0.4456(2) -0.0736(14) 0.051(3) Uani 1 1 d . . . . .
H3 H 0.914430 0.458330 -0.060229 0.061 Uiso 1 1 calc R U . . .
C20 C 1.1431(3) 0.1920(2) 0.1478(14) 0.050(2) Uani 1 1 d . . . . .
H20 H 1.165233 0.169643 0.168445 0.060 Uiso 1 1 calc R U . . .
C12 C 0.9150(3) 0.2643(2) 0.0490(10) 0.0287(16) Uani 1 1 d . . . . .
C13 C 0.9547(3) 0.2930(2) 0.0163(11) 0.0335(18) Uani 1 1 d . . . . .
H13 H 0.945870 0.320063 -0.015199 0.040 Uiso 1 1 calc R U . . .
C14 C 1.0078(3) 0.2818(2) 0.0303(11) 0.0370(19) Uani 1 1 d . . . . .
H14 H 1.034164 0.300939 0.004364 0.044 Uiso 1 1 calc R U . . .
C6 C 0.8494(3) 0.5782(2) -0.0819(14) 0.044(2) Uani 1 1 d . . . . .
H6 H 0.876292 0.597526 -0.073211 0.053 Uiso 1 1 calc R U . . .
O1W O 0.7095(2) 0.37220(15) -0.1573(9) 0.0486(16) Uani 1 1 d . . . . .
H1WA H 0.688122 0.389923 -0.058915 0.073 Uiso 1 1 d R U . . .
H1WB H 0.685564 0.373594 -0.280386 0.073 Uiso 1 1 d R U . . .

loop_
_atom_site_aniso_label
_atom_site_aniso_U_11
_atom_site_aniso_U_22
_atom_site_aniso_U_33
_atom_site_aniso_U_23
_atom_site_aniso_U_13
_atom_site_aniso_U_12
Co1 0.0242(4) 0.0147(4) 0.0288(4) -0.0015(4) 0.0013(5) -0.0039(3)
Co2 0.0267(5) 0.0130(4) 0.0397(5) 0.0000(5) -0.0030(5) -0.0004(4)
O3 0.023(2) 0.011(2) 0.040(3) 0.000(2) 0.000(2) -0.0005(16)
N3 0.036(4) 0.016(3) 0.032(4) -0.004(3) -0.008(3) 0.006(3)
N6 0.027(3) 0.004(3) 0.042(4) 0.004(3) 0.007(3) 0.007(2)
N1 0.031(3) 0.013(3) 0.038(3) 0.009(3) -0.003(3) 0.001(2)
N5 0.026(3) 0.013(3) 0.032(3) -0.004(2) 0.002(3) 0.003(3)
C10 0.029(3) 0.013(3) 0.037(4) 0.011(4) -0.005(4) -0.003(3)
N4 0.025(3) 0.015(3) 0.038(4) 0.000(3) -0.006(3) 0.005(2)
N7 0.018(3) 0.038(4) 0.045(4) 0.009(4) 0.001(3) -0.001(2)
O2 0.019(2) 0.027(3) 0.050(4) 0.010(3) -0.002(2) -0.005(2)
C18 0.030(3) 0.025(4) 0.037(4) -0.002(4) -0.005(3) 0.003(3)
N8 0.024(3) 0.022(3) 0.037(3) 0.004(3) 0.010(3) -0.001(2)
N2 0.031(3) 0.013(3) 0.034(4) -0.005(3) -0.007(3) 0.001(2)
O1 0.021(2) 0.021(3) 0.044(3) 0.003(2) -0.002(2) -0.0002(19)
C1 0.029(4) 0.019(3) 0.050(5) -0.001(4) 0.004(4) 0.003(3)
C17 0.021(3) 0.023(4) 0.058(5) 0.007(4) 0.004(4) 0.000(3)
C7 0.031(4) 0.019(3) 0.022(3) 0.001(3) 0.001(3) 0.005(3)
C4 0.032(3) 0.012(3) 0.024(4) 0.002(3) 0.005(3) 0.005(2)
C16 0.022(3) 0.031(4) 0.052(4) 0.014(4) 0.007(4) 0.002(3)
C15 0.024(3) 0.029(4) 0.041(5) 0.000(3) -0.004(3) 0.005(3)
C9 0.041(5) 0.016(3) 0.082(6) 0.002(5) 0.005(5) 0.000(3)
C2 0.035(5) 0.028(4) 0.083(8) 0.006(5) 0.000(4) 0.002(3)
C8 0.040(5) 0.018(4) 0.092(6) -0.004(6) -0.015(6) 0.004(3)
C19 0.029(4) 0.026(4) 0.107(8) 0.010(5) 0.004(5) -0.001(3)
C5 0.032(4) 0.017(4) 0.086(8) -0.007(4) -0.008(4) 0.008(3)
C11 0.021(4) 0.037(4) 0.024(4) -0.005(3) -0.002(3) 0.002(3)
C3 0.040(5) 0.017(4) 0.095(8) -0.009(4) -0.013(5) 0.000(3)
C20 0.030(4) 0.020(4) 0.100(8) 0.009(5) 0.004(5) -0.004(3)
C12 0.021(4) 0.023(4) 0.041(4) 0.003(3) -0.006(3) 0.005(3)
C13 0.029(4) 0.024(4) 0.047(5) -0.004(4) -0.001(3) 0.003(3)
C14 0.023(4) 0.030(4) 0.058(5) 0.005(4) 0.006(3) 0.002(3)
C6 0.033(4) 0.016(4) 0.084(7) -0.004(4) 0.007(4) -0.005(3)
O1W 0.052(3) 0.034(3) 0.060(4) 0.004(3) -0.007(3) 0.007(2)

loop_
_atom_type_symbol
_atom_type_description
_atom_type_scat_dispersion_real
_atom_type_scat_dispersion_imag
_atom_type_scat_source
C C 0.0033 0.0016 'International Tables Vol C Tables 4.2.6.8 and 6.1.1.4'
H H 0.0000 0.0000 'International Tables Vol C Tables 4.2.6.8 and 6.1.1.4'
N N 0.0061 0.0033 'International Tables Vol C Tables 4.2.6.8 and 6.1.1.4'
O O 0.0106 0.0060 'International Tables Vol C Tables 4.2.6.8 and 6.1.1.4'
Co Co 0.3494 0.9721 'International Tables Vol C Tables 4.2.6.8 and 6.1.1.4'

loop_
_geom_angle_atom_site_label_1
_geom_angle_atom_site_label_2
_geom_angle_atom_site_label_3
_geom_angle
_geom_angle_site_symmetry_1
_geom_angle_site_symmetry_3
_geom_angle_publ_flag
O3 Co1 N4 91.2(2) . 4_645 ?
O3 Co1 N5 93.4(2) . 7_455 ?
N4 Co1 N5 173.2(3) 4_645 7_455 ?
O3 Co1 O3 167.56(13) . 6_655 ?
N4 Co1 O3 83.3(2) 4_645 6_655 ?
N5 Co1 O3 91.2(2) 7_455 6_655 ?
O3 Co1 O2 85.77(17) . . ?
N4 Co1 O2 92.1(2) 4_645 . ?
N5 Co1 O2 83.2(2) 7_455 . ?
O3 Co1 O2 83.30(17) 6_655 . ?
O3 Co1 N8 84.9(2) . 3_455 ?
N4 Co1 N8 92.6(2) 4_645 3_455 ?
N5 Co1 N8 92.9(2) 7_455 3_455 ?
O3 Co1 N8 106.4(2) 6_655 3_455 ?
O2 Co1 N8 169.6(2) . 3_455 ?
O1 Co2 N1 91.76(19) . . ?
O1 Co2 O3 89.32(17) . . ?
N1 Co2 O3 177.9(3) . . ?
O1 Co2 O1W 175.1(2) . . ?
N1 Co2 O1W 90.4(2) . . ?
O3 Co2 O1W 88.64(17) . . ?
O1 Co2 N3 99.16(19) . 7_454 ?
N1 Co2 N3 93.3(2) . 7_454 ?
O3 Co2 N3 84.8(2) . 7_454 ?
O1W Co2 N3 85.1(2) . 7_454 ?
O1 Co2 N6 83.71(19) . 7_455 ?
N1 Co2 N6 88.5(2) . 7_455 ?
O3 Co2 N6 93.4(2) . 7_455 ?
O1W Co2 N6 91.9(2) . 7_455 ?
N3 Co2 N6 176.55(19) 7_454 7_455 ?
Co2 O3 Co1 112.1(2) . . ?
Co2 O3 Co1 120.3(2) . 6_654 ?
Co1 O3 Co1 111.42(17) . 6_654 ?
C10 N3 N4 104.1(6) . . ?
C10 N3 Co2 140.3(5) . 7_455 ?
N4 N3 Co2 112.7(4) . 7_455 ?
C10 N6 N5 105.7(6) . . ?
C10 N6 Co2 144.5(5) . 7_454 ?
N5 N6 Co2 106.3(4) . 7_454 ?
C1 N1 C2 104.3(6) . . ?
C1 N1 Co2 126.0(5) . . ?
C2 N1 Co2 129.6(4) . . ?
N4 N5 N6 109.2(6) . . ?
N4 N5 Co1 120.8(5) . 7_454 ?
N6 N5 Co1 129.8(5) . 7_454 ?
N6 C10 N3 110.9(5) . . ?
N6 C10 C7 123.8(8) . . ?
N3 C10 C7 125.3(7) . . ?
N5 N4 N3 110.2(6) . . ?
N5 N4 Co1 121.4(5) . 4_655 ?
N3 N4 Co1 128.5(5) . 4_655 ?
C18 N7 C15 128.6(6) . . ?
C18 N7 C19 105.3(6) . . ?
C15 N7 C19 126.0(6) . . ?
C11 O2 Co1 131.0(4) . . ?
N8 C18 N7 112.8(6) . . ?
N8 C18 H18 123.6 . . ?
N7 C18 H18 123.6 . . ?
C18 N8 C20 104.0(6) . . ?
C18 N8 Co1 134.9(5) . 3 ?
C20 N8 Co1 120.7(4) . 3 ?
C1 N2 C3 104.4(5) . . ?
C1 N2 C4 127.6(5) . . ?
C3 N2 C4 128.0(6) . . ?
C11 O1 Co2 133.7(4) . . ?
N1 C1 N2 112.9(6) . . ?
N1 C1 H1 123.6 . . ?
N2 C1 H1 123.6 . . ?
C16 C17 C12 120.0(6) . . ?
C16 C17 H17 120.0 . . ?
C12 C17 H17 120.0 . . ?
C6 C7 C8 119.5(6) . . ?
C6 C7 C10 122.2(6) . . ?
C8 C7 C10 118.3(6) . . ?
C5 C4 C9 120.2(6) . . ?
C5 C4 N2 121.8(6) . . ?
C9 C4 N2 118.0(5) . . ?
C17 C16 C15 121.2(6) . . ?
C17 C16 H16 119.4 . . ?
C15 C16 H16 119.4 . . ?
C14 C15 C16 120.5(6) . . ?
C14 C15 N7 120.5(6) . . ?
C16 C15 N7 119.1(6) . . ?
C4 C9 C8 119.2(6) . . ?
C4 C9 H9 120.4 . . ?
C8 C9 H9 120.4 . . ?
C3 C2 N1 111.5(7) . . ?
C3 C2 H2 124.3 . . ?
N1 C2 H2 124.3 . . ?
C7 C8 C9 119.8(7) . . ?
C7 C8 H8 120.1 . . ?
C9 C8 H8 120.1 . . ?
C20 C19 N7 105.8(6) . . ?
C20 C19 H19 127.1 . . ?
N7 C19 H19 127.1 . . ?
C4 C5 C6 119.2(7) . . ?
C4 C5 H5 120.4 . . ?
C6 C5 H5 120.4 . . ?
O2 C11 O1 127.2(6) . . ?
O2 C11 C12 116.6(6) . . ?
O1 C11 C12 116.1(6) . . ?
C2 C3 N2 106.9(7) . . ?
C2 C3 H3 126.5 . . ?
N2 C3 H3 126.5 . . ?
C19 C20 N8 112.0(6) . . ?
C19 C20 H20 124.0 . . ?
N8 C20 H20 124.0 . . ?
C13 C12 C17 118.2(6) . . ?
C13 C12 C11 121.4(6) . . ?
C17 C12 C11 120.3(6) . . ?
C12 C13 C14 121.0(7) . . ?
C12 C13 H13 119.5 . . ?
C14 C13 H13 119.5 . . ?
C15 C14 C13 118.9(7) . . ?
C15 C14 H14 120.5 . . ?
C13 C14 H14 120.5 . . ?
C7 C6 C5 122.0(6) . . ?
C7 C6 H6 119.0 . . ?
C5 C6 H6 119.0 . . ?
Co2 O1W H1WA 128.6 . . ?
Co2 O1W H1WB 129.9 . . ?
H1WA O1W H1WB 101.5 . . ?

loop_
_geom_bond_atom_site_label_1
_geom_bond_atom_site_label_2
_geom_bond_distance
_geom_bond_site_symmetry_2
_geom_bond_publ_flag
Co1 O3 2.083(6) . ?
Co1 N4 2.103(6) 4_645 ?
Co1 N5 2.104(6) 7_455 ?
Co1 O3 2.110(5) 6_655 ?
Co1 O2 2.122(5) . ?
Co1 N8 2.132(5) 3_455 ?
Co2 O1 2.015(4) . ?
Co2 N1 2.068(5) . ?
Co2 O3 2.070(4) . ?
Co2 O1W 2.120(5) . ?
Co2 N3 2.336(7) 7_454 ?
Co2 N6 2.398(7) 7_455 ?
N3 C10 1.337(10) . ?
N3 N4 1.346(8) . ?
N6 C10 1.323(10) . ?
N6 N5 1.335(7) . ?
N1 C1 1.294(7) . ?
N1 C2 1.355(8) . ?
N5 N4 1.289(7) . ?
C10 C7 1.490(8) . ?
N7 C18 1.354(8) . ?
N7 C15 1.423(8) . ?
N7 C19 1.428(9) . ?
O2 C11 1.260(8) . ?
C18 N8 1.311(8) . ?
C18 H18 0.9300 . ?
N8 C20 1.405(8) . ?
N2 C1 1.356(8) . ?
N2 C3 1.371(8) . ?
N2 C4 1.420(7) . ?
O1 C11 1.287(8) . ?
C1 H1 0.9300 . ?
C17 C16 1.358(8) . ?
C17 C12 1.400(9) . ?
C17 H17 0.9300 . ?
C7 C6 1.329(9) . ?
C7 C8 1.380(9) . ?
C4 C5 1.340(9) . ?
C4 C9 1.396(9) . ?
C16 C15 1.384(9) . ?
C16 H16 0.9300 . ?
C15 C14 1.360(9) . ?
C9 C8 1.403(9) . ?
C9 H9 0.9300 . ?
C2 C3 1.313(10) . ?
C2 H2 0.9300 . ?
C8 H8 0.9300 . ?
C19 C20 1.304(9) . ?
C19 H19 0.9300 . ?
C5 C6 1.412(9) . ?
C5 H5 0.9300 . ?
C11 C12 1.488(9) . ?
C3 H3 0.9300 . ?
C20 H20 0.9300 . ?
C12 C13 1.392(10) . ?
C13 C14 1.401(9) . ?
C13 H13 0.9300 . ?
C14 H14 0.9300 . ?
C6 H6 0.9300 . ?
O1W H1WA 1.0406 . ?
O1W H1WB 1.0433 . ?

loop_
_geom_torsion_atom_site_label_1
_geom_torsion_atom_site_label_2
_geom_torsion_atom_site_label_3
_geom_torsion_atom_site_label_4
_geom_torsion
_geom_torsion_site_symmetry_1
_geom_torsion_site_symmetry_2
_geom_torsion_site_symmetry_3
_geom_torsion_site_symmetry_4
_geom_torsion_publ_flag
C10 N6 N5 N4 0.5(8) . . . . ?
Co2 N6 N5 N4 -163.9(5) 7_454 . . . ?
C10 N6 N5 Co1 175.1(5) . . . 7_454 ?
Co2 N6 N5 Co1 10.6(6) 7_454 . . 7_454 ?
N5 N6 C10 N3 -1.7(7) . . . . ?
Co2 N6 C10 N3 151.9(6) 7_454 . . . ?
N5 N6 C10 C7 178.1(6) . . . . ?
Co2 N6 C10 C7 -28.3(11) 7_454 . . . ?
N4 N3 C10 N6 2.2(7) . . . . ?
Co2 N3 C10 N6 160.1(5) 7_455 . . . ?
N4 N3 C10 C7 -177.6(6) . . . . ?
Co2 N3 C10 C7 -19.7(11) 7_455 . . . ?
N6 N5 N4 N3 0.8(9) . . . . ?
Co1 N5 N4 N3 -174.3(4) 7_454 . . . ?
N6 N5 N4 Co1 179.8(4) . . . 4_655 ?
Co1 N5 N4 Co1 4.7(8) 7_454 . . 4_655 ?
C10 N3 N4 N5 -1.8(8) . . . . ?
Co2 N3 N4 N5 -166.7(5) 7_455 . . . ?
C10 N3 N4 Co1 179.4(5) . . . 4_655 ?
Co2 N3 N4 Co1 14.4(7) 7_455 . . 4_655 ?
C15 N7 C18 N8 177.3(7) . . . . ?
C19 N7 C18 N8 -0.9(10) . . . . ?
N7 C18 N8 C20 1.2(10) . . . . ?
N7 C18 N8 Co1 174.4(6) . . . 3 ?
C2 N1 C1 N2 1.9(11) . . . . ?
Co2 N1 C1 N2 179.5(5) . . . . ?
C3 N2 C1 N1 -1.7(10) . . . . ?
C4 N2 C1 N1 179.1(7) . . . . ?
N6 C10 C7 C6 106.8(9) . . . . ?
N3 C10 C7 C6 -73.4(11) . . . . ?
N6 C10 C7 C8 -71.8(11) . . . . ?
N3 C10 C7 C8 108.0(10) . . . . ?
C1 N2 C4 C5 177.3(9) . . . . ?
C3 N2 C4 C5 -1.7(12) . . . . ?
C1 N2 C4 C9 -2.7(13) . . . . ?
C3 N2 C4 C9 178.3(9) . . . . ?
C12 C17 C16 C15 3.4(14) . . . . ?
C17 C16 C15 C14 -0.4(13) . . . . ?
C17 C16 C15 N7 178.2(8) . . . . ?
C18 N7 C15 C14 9.3(13) . . . . ?
C19 N7 C15 C14 -172.9(8) . . . . ?
C18 N7 C15 C16 -169.3(8) . . . . ?
C19 N7 C15 C16 8.4(13) . . . . ?
C5 C4 C9 C8 2.3(15) . . . . ?
N2 C4 C9 C8 -177.6(9) . . . . ?
C1 N1 C2 C3 -1.4(12) . . . . ?
Co2 N1 C2 C3 -178.9(7) . . . . ?
C6 C7 C8 C9 3.5(16) . . . . ?
C10 C7 C8 C9 -177.9(10) . . . . ?
C4 C9 C8 C7 -2.9(17) . . . . ?
C18 N7 C19 C20 0.1(11) . . . . ?
C15 N7 C19 C20 -178.1(8) . . . . ?
C9 C4 C5 C6 -2.3(13) . . . . ?
N2 C4 C5 C6 177.6(8) . . . . ?
Co1 O2 C11 O1 -12.2(11) . . . . ?
Co1 O2 C11 C12 171.2(4) . . . . ?
Co2 O1 C11 O2 4.0(11) . . . . ?
Co2 O1 C11 C12 -179.3(4) . . . . ?
N1 C2 C3 N2 0.3(12) . . . . ?
C1 N2 C3 C2 0.8(10) . . . . ?
C4 N2 C3 C2 180.0(8) . . . . ?
N7 C19 C20 N8 0.6(12) . . . . ?
C18 N8 C20 C19 -1.1(11) . . . . ?
Co1 N8 C20 C19 -175.5(7) 3 . . . ?
C16 C17 C12 C13 -5.6(12) . . . . ?
C16 C17 C12 C11 177.6(8) . . . . ?
O2 C11 C12 C13 -171.0(7) . . . . ?
O1 C11 C12 C13 12.0(10) . . . . ?
O2 C11 C12 C17 5.8(10) . . . . ?
O1 C11 C12 C17 -171.2(7) . . . . ?
C17 C12 C13 C14 4.9(11) . . . . ?
C11 C12 C13 C14 -178.3(6) . . . . ?
C16 C15 C14 C13 -0.3(12) . . . . ?
N7 C15 C14 C13 -178.9(7) . . . . ?
C12 C13 C14 C15 -2.0(11) . . . . ?
C8 C7 C6 C5 -3.6(14) . . . . ?
C10 C7 C6 C5 177.9(8) . . . . ?
C4 C5 C6 C7 3.0(14) . . . . ?
